data_4035627
loop_
_publ_author_name
'Jie, Lianghua'
'Wang, Lianhui'
'Xiong, Dan'
'Yang, Zi'
'Zhao, Di'
'Cui, Xiuling'

_publ_section_title
;
 Synthesis of 2-Arylindoles through Pd(II)-Catalyzed Cyclization of
 Anilines with Vinyl Azides.
;
_journal_issue 18
_journal_name_full 'The Journal of organic chemistry'
_journal_page_first 10974
_journal_page_last 10984
_journal_paper_doi 10.1021/acs.joc.8b01618
_journal_volume 83
_journal_year 2018
_chemical_formula_moiety 'C19 H14 N2'
_chemical_formula_sum 'C19 H14 N2'
_chemical_formula_weight 270.32
_space_group_crystal_system monoclinic
_space_group_IT_number 14
_space_group_name_Hall '-P 2ybc'
_space_group_name_H-M_alt 'P 1 21/c 1'
_atom_sites_solution_hydrogens geom
_atom_sites_solution_primary direct
_audit_creation_date 2017-12-19
_audit_creation_method
;
Olex2 1.2
(compiled 2017.08.10 svn.r3458 for OlexSys, GUI svn.r5381)
;
_cell_angle_alpha 90
_cell_angle_beta 114.099(7)
_cell_angle_gamma 90
_cell_formula_units_Z 4
_cell_length_a 12.6225(7)
_cell_length_b 11.0261(4)
_cell_length_c 11.4992(7)
_cell_measurement_reflns_used 2767
_cell_measurement_temperature 293(2)
_cell_measurement_theta_max 65.6960
_cell_measurement_theta_min 4.0080
_cell_volume 1460.93(15)
_computing_cell_refinement
;
CrysAlisPro, Agilent Technologies,
Version 1.171.37.35 (release 13-08-2014 CrysAlis171 .NET)
(compiled Aug 13 2014,18:06:01)
;
_computing_data_collection
;
CrysAlisPro, Agilent Technologies,
Version 1.171.37.35 (release 13-08-2014 CrysAlis171 .NET)
(compiled Aug 13 2014,18:06:01)
;
_computing_data_reduction
;
CrysAlisPro, Agilent Technologies,
Version 1.171.37.35 (release 13-08-2014 CrysAlis171 .NET)
(compiled Aug 13 2014,18:06:01)
;
_computing_molecular_graphics 'Olex2 (Dolomanov et al., 2009)'
_computing_publication_material 'Olex2 (Dolomanov et al., 2009)'
_computing_structure_refinement 'ShelXL (Sheldrick, 2015)'
_computing_structure_solution 'ShelXS (Sheldrick, 2008)'
_diffrn_ambient_temperature 293(2)
_diffrn_detector 'CCD plate'
_diffrn_detector_area_resol_mean 16.2312
_diffrn_detector_type Eos
_diffrn_measured_fraction_theta_full 0.999
_diffrn_measured_fraction_theta_max 0.999
_diffrn_measurement_details
;
#__ type_ start__ end____ width___ exp.time_
  1 omega -103.00   -5.00   1.0000    1.0000
omega____ theta____ kappa____ phi______ frames
    -      -33.5000  -77.0000   30.0000 98

#__ type_ start__ end____ width___ exp.time_
  2 omega -108.00  -32.00   1.0000    1.0000
omega____ theta____ kappa____ phi______ frames
    -      -33.5000  178.0000   60.0000 76

#__ type_ start__ end____ width___ exp.time_
  3 omega   18.00  105.00   1.0000    1.0000
omega____ theta____ kappa____ phi______ frames
    -       36.4734   57.0000  -90.0000 87

#__ type_ start__ end____ width___ exp.time_
  4 omega  -32.00   55.00   1.0000    1.0000
omega____ theta____ kappa____ phi______ frames
    -       36.4734  -57.0000   30.0000 87

#__ type_ start__ end____ width___ exp.time_
  5 omega    8.00  106.00   1.0000    1.0000
omega____ theta____ kappa____ phi______ frames
    -       36.4734   77.0000  150.0000 98

#__ type_ start__ end____ width___ exp.time_
  6 omega    8.00  106.00   1.0000    1.0000
omega____ theta____ kappa____ phi______ frames
    -       36.4734   77.0000  120.0000 98

#__ type_ start__ end____ width___ exp.time_
  7 omega   38.00   99.00   1.0000    2.0000
omega____ theta____ kappa____ phi______ frames
    -      108.0000  -45.0000   60.0000 61

#__ type_ start__ end____ width___ exp.time_
  8 omega   88.00  176.00   1.0000    2.0000
omega____ theta____ kappa____ phi______ frames
    -      108.0000   61.0000  -60.0000 88

#__ type_ start__ end____ width___ exp.time_
  9 omega   38.00  109.00   1.0000    2.0000
omega____ theta____ kappa____ phi______ frames
    -      108.0000  -94.0000   90.0000 71

#__ type_ start__ end____ width___ exp.time_
 10 omega   63.00  178.00   1.0000    2.0000
omega____ theta____ kappa____ phi______ frames
    -      108.0000   15.0000   60.0000 115

#__ type_ start__ end____ width___ exp.time_
 11 omega   38.00  109.00   1.0000    2.0000
omega____ theta____ kappa____ phi______ frames
    -      108.0000  -94.0000    0.0000 71

#__ type_ start__ end____ width___ exp.time_
 12 omega   37.00   91.00   1.0000    2.0000
omega____ theta____ kappa____ phi______ frames
    -      108.0000  -30.0000    0.0000 54

#__ type_ start__ end____ width___ exp.time_
 13 omega   40.00  128.00   1.0000    2.0000
omega____ theta____ kappa____ phi______ frames
    -      108.0000  -61.0000  -90.0000 88

#__ type_ start__ end____ width___ exp.time_
 14 omega   38.00   99.00   1.0000    2.0000
omega____ theta____ kappa____ phi______ frames
    -      108.0000  -45.0000 -120.0000 61

#__ type_ start__ end____ width___ exp.time_
 15 omega   38.00   99.00   1.0000    2.0000
omega____ theta____ kappa____ phi______ frames
    -      108.0000  -45.0000  -30.0000 61

#__ type_ start__ end____ width___ exp.time_
 16 omega -103.00   -5.00   1.0000    1.0000
omega____ theta____ kappa____ phi______ frames
    -      -33.5000  -77.0000 -150.0000 98

#__ type_ start__ end____ width___ exp.time_
 17 omega  -52.00   35.00   1.0000    1.0000
omega____ theta____ kappa____ phi______ frames
    -      -33.5000   57.0000  -90.0000 87

#__ type_ start__ end____ width___ exp.time_
 18 omega -102.00  -15.00   1.0000    1.0000
omega____ theta____ kappa____ phi______ frames
    -      -33.5000  -57.0000  -60.0000 87

#__ type_ start__ end____ width___ exp.time_
 19 omega    8.00  106.00   1.0000    1.0000
omega____ theta____ kappa____ phi______ frames
    -       36.4734   77.0000   30.0000 98

#__ type_ start__ end____ width___ exp.time_
 20 omega   -4.00   77.00   1.0000    1.0000
omega____ theta____ kappa____ phi______ frames
    -       36.4734  -99.0000  120.0000 81

#__ type_ start__ end____ width___ exp.time_
 21 omega   57.00  110.00   1.0000    1.0000
omega____ theta____ kappa____ phi______ frames
    -       36.4734  178.0000   90.0000 53

#__ type_ start__ end____ width___ exp.time_
 22 omega   57.00  110.00   1.0000    1.0000
omega____ theta____ kappa____ phi______ frames
    -       36.4734  178.0000   30.0000 53

#__ type_ start__ end____ width___ exp.time_
 23 omega   88.00  144.00   1.0000    2.0000
omega____ theta____ kappa____ phi______ frames
    -      108.0000   45.0000 -150.0000 56

#__ type_ start__ end____ width___ exp.time_
 24 omega   79.00  177.00   1.0000    2.0000
omega____ theta____ kappa____ phi______ frames
    -      108.0000   77.0000   60.0000 98

#__ type_ start__ end____ width___ exp.time_
 25 omega   38.00  109.00   1.0000    2.0000
omega____ theta____ kappa____ phi______ frames
    -      108.0000  -94.0000 -150.0000 71

#__ type_ start__ end____ width___ exp.time_
 26 omega   82.00  178.00   1.0000    2.0000
omega____ theta____ kappa____ phi______ frames
    -      108.0000   30.0000  -90.0000 96

#__ type_ start__ end____ width___ exp.time_
 27 omega   38.00   63.00   1.0000    2.0000
omega____ theta____ kappa____ phi______ frames
    -      108.0000  -45.0000  150.0000 25
;
_diffrn_measurement_device 'four-circle diffractometer'
_diffrn_measurement_device_type 'Xcalibur, Eos, Gemini'
_diffrn_measurement_method '\w scans'
_diffrn_orient_matrix_UB_11 0.1221599000
_diffrn_orient_matrix_UB_12 -0.0085362000
_diffrn_orient_matrix_UB_13 0.0008837000
_diffrn_orient_matrix_UB_21 0.0503148000
_diffrn_orient_matrix_UB_22 -0.0351755000
_diffrn_orient_matrix_UB_23 0.1420336000
_diffrn_orient_matrix_UB_31 -0.0207742000
_diffrn_orient_matrix_UB_32 -0.1349844000
_diffrn_orient_matrix_UB_33 -0.0370460000
_diffrn_radiation_monochromator graphite
_diffrn_radiation_probe x-ray
_diffrn_radiation_type CuK\a
_diffrn_radiation_wavelength 1.54184
_diffrn_reflns_av_R_equivalents 0.0289
_diffrn_reflns_av_unetI/netI 0.0212
_diffrn_reflns_Laue_measured_fraction_full 0.999
_diffrn_reflns_Laue_measured_fraction_max 0.999
_diffrn_reflns_limit_h_max 14
_diffrn_reflns_limit_h_min -15
_diffrn_reflns_limit_k_max 11
_diffrn_reflns_limit_k_min -13
_diffrn_reflns_limit_l_max 13
_diffrn_reflns_limit_l_min -13
_diffrn_reflns_number 12360
_diffrn_reflns_point_group_measured_fraction_full 0.999
_diffrn_reflns_point_group_measured_fraction_max 0.999
_diffrn_reflns_theta_full 67.105
_diffrn_reflns_theta_max 67.105
_diffrn_reflns_theta_min 3.836
_diffrn_source 'Enhance (Cu) X-ray Source'
_exptl_absorpt_coefficient_mu 0.565
_exptl_absorpt_correction_T_max 1.00000
_exptl_absorpt_correction_T_min 0.88228
_exptl_absorpt_correction_type multi-scan
_exptl_absorpt_process_details
;
CrysAlisPro, Agilent Technologies,
Version 1.171.37.35 (release 13-08-2014 CrysAlis171 .NET)
(compiled Aug 13 2014,18:06:01)
Empirical absorption correction using spherical harmonics,
 implemented in SCALE3 ABSPACK scaling algorithm.
;
_exptl_crystal_colour colourless
_exptl_crystal_colour_primary colourless
_exptl_crystal_density_diffrn 1.229
_exptl_crystal_description prism
_exptl_crystal_F_000 568
_exptl_crystal_size_max 0.22
_exptl_crystal_size_mid 0.18
_exptl_crystal_size_min 0.15
_refine_diff_density_max 0.129
_refine_diff_density_min -0.117
_refine_diff_density_rms 0.025
_refine_ls_extinction_coef 0.0038(5)
_refine_ls_extinction_expression Fc^*^=kFc[1+0.001xFc^2^\l^3^/sin(2\q)]^-1/4^
_refine_ls_extinction_method 'SHELXL-2014/7 (Sheldrick 2014'
_refine_ls_goodness_of_fit_ref 1.026
_refine_ls_hydrogen_treatment constr
_refine_ls_matrix_type full
_refine_ls_number_parameters 191
_refine_ls_number_reflns 2600
_refine_ls_number_restraints 0
_refine_ls_restrained_S_all 1.026
_refine_ls_R_factor_all 0.0586
_refine_ls_R_factor_gt 0.0424
_refine_ls_shift/su_max 0.000
_refine_ls_shift/su_mean 0.000
_refine_ls_structure_factor_coef Fsqd
_refine_ls_weighting_details 'w=1/[\s^2^(Fo^2^)+(0.0568P)^2^+0.1614P] where P=(Fo^2^+2Fc^2^)/3'
_refine_ls_weighting_scheme calc
_refine_ls_wR_factor_gt 0.1107
_refine_ls_wR_factor_ref 0.1240
_reflns_Friedel_coverage 0.000
_reflns_number_gt 1944
_reflns_number_total 2600
_reflns_threshold_expression 'I > 2\s(I)'
_cod_data_source_file jo8b01618_si_002.cif
_cod_data_source_block 201712270
_cod_database_code 4035627
_shelx_shelxl_version_number 2014/7
_chemical_oxdiff_formula C33H37O4N
_shelx_space_group_comment
;
The symmetry employed for this shelxl refinement is uniquely defined
by the following loop, which should always be used as a source of
symmetry information in preference to the above space-group names.
They are only intended as comments.
;
_shelx_estimated_absorpt_t_max 0.920
_shelx_estimated_absorpt_t_min 0.886
_reflns_odcompleteness_completeness 100.00
_reflns_odcompleteness_iscentric 1
_reflns_odcompleteness_theta 66.97
_olex2_refinement_description
;
1. Fixed Uiso
 At 1.2 times of:
  All C(H) groups
2.a Aromatic/amide H refined with riding coordinates:
 C1(H1), C2(H2), C3(H3), C4(H4), C7(H7), C10(H10), C11(H11), C12(H12),
 C13(H13), C14(H14), C16(H16), C17(H17), C18(H18), C19(H19)
;
_olex2_submission_special_instructions 'No special instructions were received'

loop_
_space_group_symop_operation_xyz
'x, y, z'
'-x, y+1/2, -z+1/2'
'-x, -y, -z'
'x, -y-1/2, z-1/2'

loop_
_atom_site_label
_atom_site_type_symbol
_atom_site_fract_x
_atom_site_fract_y
_atom_site_fract_z
_atom_site_U_iso_or_equiv
_atom_site_adp_type
_atom_site_occupancy
_atom_site_site_symmetry_order
_atom_site_calc_flag
_atom_site_refinement_flags_posn
C1 C 0.34088(18) 1.10582(19) 0.65944(19) 0.0837(6) Uani 1 1 d .
H1 H 0.4064 1.1547 0.6948 0.100 Uiso 1 1 calc R
C2 C 0.2714(2) 1.0864(2) 0.7231(2) 0.0943(7) Uani 1 1 d .
H2 H 0.2893 1.1238 0.8014 0.113 Uiso 1 1 calc R
C3 C 0.1747(2) 1.0119(2) 0.6726(2) 0.0889(6) Uani 1 1 d .
H3 H 0.1288 1.0007 0.7177 0.107 Uiso 1 1 calc R
C4 C 0.14492(17) 0.95398(18) 0.55720(18) 0.0736(5) Uani 1 1 d .
H4 H 0.0805 0.9034 0.5243 0.088 Uiso 1 1 calc R
C5 C 0.21472(14) 0.97411(15) 0.49219(16) 0.0610(4) Uani 1 1 d .
C6 C 0.31216(15) 1.05119(16) 0.54067(17) 0.0668(5) Uani 1 1 d .
C7 C 0.35984(15) 1.05450(16) 0.44868(19) 0.0702(5) Uani 1 1 d .
H7 H 0.4247 1.0990 0.4554 0.084 Uiso 1 1 calc R
C8 C 0.29585(14) 0.98229(15) 0.34911(17) 0.0620(4) Uani 1 1 d .
C9 C 0.31904(14) 0.95042(18) 0.23796(17) 0.0678(5) Uani 1 1 d .
C10 C 0.35006(19) 1.0419(2) 0.1752(2) 0.0947(7) Uani 1 1 d .
H10 H 0.3504 1.1222 0.2002 0.114 Uiso 1 1 calc R
C11 C 0.3803(2) 1.0147(3) 0.0764(3) 0.1224(10) Uani 1 1 d .
H11 H 0.4020 1.0768 0.0359 0.147 Uiso 1 1 calc R
C12 C 0.3790(2) 0.8988(4) 0.0369(2) 0.1242(12) Uani 1 1 d .
H12 H 0.3977 0.8817 -0.0317 0.149 Uiso 1 1 calc R
C13 C 0.35008(19) 0.8067(3) 0.0986(2) 0.1083(9) Uani 1 1 d .
H13 H 0.3512 0.7268 0.0732 0.130 Uiso 1 1 calc R
C14 C 0.31918(16) 0.8320(2) 0.19891(19) 0.0815(6) Uani 1 1 d .
H14 H 0.2986 0.7694 0.2397 0.098 Uiso 1 1 calc R
C15 C 0.10583(13) 0.87228(14) 0.28277(15) 0.0553(4) Uani 1 1 d .
C16 C 0.06245(15) 0.76831(15) 0.31341(17) 0.0672(5) Uani 1 1 d .
H16 H 0.0994 0.7324 0.3931 0.081 Uiso 1 1 calc R
C17 C -0.03741(17) 0.71912(17) 0.2225(2) 0.0771(5) Uani 1 1 d .
H17 H -0.0702 0.6500 0.2404 0.092 Uiso 1 1 calc R
C18 C -0.08791(16) 0.77350(18) 0.10491(19) 0.0756(5) Uani 1 1 d .
H18 H -0.1551 0.7419 0.0418 0.091 Uiso 1 1 calc R
C19 C -0.03688(15) 0.87513(17) 0.08305(17) 0.0705(5) Uani 1 1 d .
H19 H -0.0704 0.9104 0.0027 0.085 Uiso 1 1 calc R
N1 N 0.20634(11) 0.93047(12) 0.37462(13) 0.0589(4) Uani 1 1 d .
N2 N 0.05843(11) 0.92718(12) 0.17016(13) 0.0610(4) Uani 1 1 d .

loop_
_atom_site_aniso_label
_atom_site_aniso_U_11
_atom_site_aniso_U_22
_atom_site_aniso_U_33
_atom_site_aniso_U_23
_atom_site_aniso_U_13
_atom_site_aniso_U_12
C1 0.0654(12) 0.0794(14) 0.0799(13) -0.0108(10) 0.0026(10) 0.0099(10)
C2 0.0920(16) 0.1064(18) 0.0666(12) -0.0107(11) 0.0142(12) 0.0167(13)
C3 0.0907(15) 0.1012(17) 0.0735(12) 0.0026(11) 0.0322(11) 0.0160(13)
C4 0.0702(12) 0.0755(12) 0.0721(11) 0.0050(9) 0.0260(9) 0.0077(9)
C5 0.0548(9) 0.0572(10) 0.0614(9) 0.0058(7) 0.0140(8) 0.0080(7)
C6 0.0515(9) 0.0615(10) 0.0713(11) -0.0013(8) 0.0088(8) 0.0092(8)
C7 0.0484(9) 0.0607(11) 0.0893(13) -0.0038(9) 0.0156(9) -0.0031(7)
C8 0.0487(9) 0.0566(10) 0.0745(11) 0.0059(8) 0.0188(8) -0.0017(7)
C9 0.0476(9) 0.0779(12) 0.0731(11) 0.0057(9) 0.0198(8) -0.0082(8)
C10 0.0785(14) 0.1052(17) 0.1022(16) 0.0253(13) 0.0386(13) -0.0049(12)
C11 0.0977(19) 0.179(3) 0.0937(18) 0.026(2) 0.0425(15) -0.027(2)
C12 0.0799(16) 0.220(4) 0.0775(15) -0.030(2) 0.0375(13) -0.049(2)
C13 0.0777(15) 0.147(2) 0.1058(17) -0.0561(16) 0.0432(14) -0.0427(15)
C14 0.0699(12) 0.0916(15) 0.0890(13) -0.0203(11) 0.0386(10) -0.0263(10)
C15 0.0492(8) 0.0505(9) 0.0647(9) -0.0002(7) 0.0219(7) -0.0016(7)
C16 0.0678(11) 0.0549(10) 0.0765(11) 0.0075(8) 0.0269(9) -0.0042(8)
C17 0.0755(12) 0.0565(11) 0.1003(14) -0.0037(10) 0.0371(11) -0.0159(9)
C18 0.0659(11) 0.0694(12) 0.0832(13) -0.0120(10) 0.0218(10) -0.0173(9)
C19 0.0623(11) 0.0759(12) 0.0640(10) -0.0028(9) 0.0162(8) -0.0080(9)
N1 0.0502(7) 0.0580(8) 0.0625(8) 0.0029(6) 0.0169(6) -0.0031(6)
N2 0.0544(8) 0.0608(9) 0.0636(8) 0.0026(6) 0.0200(6) -0.0067(6)

loop_
_atom_type_symbol
_atom_type_description
_atom_type_scat_dispersion_real
_atom_type_scat_dispersion_imag
_atom_type_scat_source
C C 0.0181 0.0091 'International Tables Vol C Tables 4.2.6.8 and 6.1.1.4'
H H 0.0000 0.0000 'International Tables Vol C Tables 4.2.6.8 and 6.1.1.4'
N N 0.0311 0.0180 'International Tables Vol C Tables 4.2.6.8 and 6.1.1.4'

loop_
_geom_angle_atom_site_label_1
_geom_angle_atom_site_label_2
_geom_angle_atom_site_label_3
_geom_angle
C2 C1 H1 120.4
C2 C1 C6 119.2(2)
C6 C1 H1 120.4
C1 C2 H2 119.5
C1 C2 C3 121.0(2)
C3 C2 H2 119.5
C2 C3 H3 119.2
C4 C3 C2 121.6(2)
C4 C3 H3 119.2
C3 C4 H4 121.3
C3 C4 C5 117.5(2)
C5 C4 H4 121.3
C4 C5 C6 121.83(17)
C4 C5 N1 130.74(16)
N1 C5 C6 107.42(16)
C1 C6 C5 118.85(19)
C1 C6 C7 134.37(19)
C5 C6 C7 106.78(16)
C6 C7 H7 125.4
C8 C7 C6 109.11(16)
C8 C7 H7 125.4
C7 C8 C9 127.91(16)
C7 C8 N1 108.41(16)
N1 C8 C9 123.40(15)
C10 C9 C8 118.61(19)
C14 C9 C8 122.51(17)
C14 C9 C10 118.7(2)
C9 C10 H10 119.8
C11 C10 C9 120.3(3)
C11 C10 H10 119.8
C10 C11 H11 119.5
C12 C11 C10 121.0(3)
C12 C11 H11 119.5
C11 C12 H12 120.2
C11 C12 C13 119.6(3)
C13 C12 H12 120.2
C12 C13 H13 119.8
C12 C13 C14 120.4(3)
C14 C13 H13 119.8
C9 C14 C13 119.9(2)
C9 C14 H14 120.0
C13 C14 H14 120.0
C16 C15 N1 120.69(14)
N2 C15 C16 124.09(15)
N2 C15 N1 115.21(13)
C15 C16 H16 121.0
C15 C16 C17 117.99(17)
C17 C16 H16 121.0
C16 C17 H17 120.4
C18 C17 C16 119.19(17)
C18 C17 H17 120.4
C17 C18 H18 120.8
C19 C18 C17 118.34(17)
C19 C18 H18 120.8
C18 C19 H19 118.0
N2 C19 C18 124.10(17)
N2 C19 H19 118.0
C5 N1 C8 108.26(14)
C5 N1 C15 124.28(14)
C8 N1 C15 125.25(14)
C15 N2 C19 116.27(14)

loop_
_geom_bond_atom_site_label_1
_geom_bond_atom_site_label_2
_geom_bond_distance
C1 H1 0.9300
C1 C2 1.370(3)
C1 C6 1.398(3)
C2 H2 0.9300
C2 C3 1.387(3)
C3 H3 0.9300
C3 C4 1.380(3)
C4 H4 0.9300
C4 C5 1.386(3)
C5 C6 1.409(2)
C5 N1 1.398(2)
C6 C7 1.415(3)
C7 H7 0.9300
C7 C8 1.357(2)
C8 C9 1.466(3)
C8 N1 1.400(2)
C9 C10 1.387(3)
C9 C14 1.381(3)
C10 H10 0.9300
C10 C11 1.371(3)
C11 H11 0.9300
C11 C12 1.355(4)
C12 H12 0.9300
C12 C13 1.371(4)
C13 H13 0.9300
C13 C14 1.388(3)
C14 H14 0.9300
C15 C16 1.377(2)
C15 N1 1.4292(19)
C15 N2 1.3298(19)
C16 H16 0.9300
C16 C17 1.379(2)
C17 H17 0.9300
C17 C18 1.375(3)
C18 H18 0.9300
C18 C19 1.366(3)
C19 H19 0.9300
C19 N2 1.340(2)

loop_
_geom_torsion_atom_site_label_1
_geom_torsion_atom_site_label_2
_geom_torsion_atom_site_label_3
_geom_torsion_atom_site_label_4
_geom_torsion
C1 C2 C3 C4 0.3(3)
C1 C6 C7 C8 179.86(19)
C2 C1 C6 C5 -2.3(3)
C2 C1 C6 C7 177.2(2)
C2 C3 C4 C5 -0.7(3)
C3 C4 C5 C6 -0.4(3)
C3 C4 C5 N1 -179.07(17)
C4 C5 C6 C1 1.9(3)
C4 C5 C6 C7 -177.72(16)
C4 C5 N1 C8 177.38(17)
C4 C5 N1 C15 13.5(3)
C5 C6 C7 C8 -0.6(2)
C6 C1 C2 C3 1.2(3)
C6 C5 N1 C8 -1.43(17)
C6 C5 N1 C15 -165.26(14)
C6 C7 C8 C9 -174.35(16)
C6 C7 C8 N1 -0.3(2)
C7 C8 C9 C10 -46.2(3)
C7 C8 C9 C14 129.1(2)
C7 C8 N1 C5 1.10(18)
C7 C8 N1 C15 164.73(15)
C8 C9 C10 C11 175.45(19)
C8 C9 C14 C13 -175.27(18)
C9 C8 N1 C5 175.45(15)
C9 C8 N1 C15 -20.9(2)
C9 C10 C11 C12 0.9(4)
C10 C9 C14 C13 0.1(3)
C10 C11 C12 C13 -1.7(4)
C11 C12 C13 C14 1.7(4)
C12 C13 C14 C9 -0.9(3)
C14 C9 C10 C11 -0.1(3)
C15 C16 C17 C18 1.4(3)
C16 C15 N1 C5 -58.9(2)
C16 C15 N1 C8 140.03(17)
C16 C15 N2 C19 -0.5(3)
C16 C17 C18 C19 -0.2(3)
C17 C18 C19 N2 -1.5(3)
C18 C19 N2 C15 1.9(3)
N1 C5 C6 C1 -179.12(15)
N1 C5 C6 C7 1.22(18)
N1 C8 C9 C10 140.55(18)
N1 C8 C9 C14 -44.1(3)
N1 C15 C16 C17 177.43(16)
N1 C15 N2 C19 -179.12(15)
N2 C15 C16 C17 -1.1(3)
N2 C15 N1 C5 119.80(17)
N2 C15 N1 C8 -41.3(2)
